data_4506135
loop_
_publ_author_name
'Walsh, Rosa D.'
'Smith, Jessica M.'
'Hanks, Timothy W.'
'Pennington, William T.'

_publ_section_title
;
 Computational and Crystallographic Studies of Pseudo-Polyhalides
;
_journal_issue 6
_journal_name_full 'Crystal Growth &amp; Design'
_journal_page_first 2759
_journal_paper_doi 10.1021/cg201231t
_journal_volume 12
_journal_year 2012
_chemical_formula_sum 'C20 H36 I7 K N2 O6'
_chemical_formula_weight 1327.91
_chemical_name_systematic
; 
 ? 
;
_space_group_IT_number 19
_symmetry_space_group_name_Hall 'P 2ac 2ab'
_symmetry_space_group_name_H-M 'P 21 21 21'
_atom_sites_solution_hydrogens geom
_atom_sites_solution_primary direct
_atom_sites_solution_secondary difmap
_audit_creation_method SHELXL-97
_cell_angle_alpha 90.00
_cell_angle_beta 90.00
_cell_angle_gamma 90.00
_cell_formula_units_Z 4
_cell_length_a 9.7118(14)
_cell_length_b 14.9503(19)
_cell_length_c 25.800(3)
_cell_measurement_temperature 293(2)
_cell_volume 3746.0(8)
_computing_structure_refinement 'SHELXL-97 (Sheldrick, 1997)'
_computing_structure_solution 'SHELXS-97 (Sheldrick, 1990)'
_diffrn_ambient_temperature 293(2)
_diffrn_measured_fraction_theta_full 0.993
_diffrn_measured_fraction_theta_max 0.993
_diffrn_radiation_monochromator graphite
_diffrn_radiation_source 'fine-focus sealed tube'
_diffrn_radiation_type MoK\a
_diffrn_radiation_wavelength 0.71073
_diffrn_reflns_av_R_equivalents 0.0759
_diffrn_reflns_av_sigmaI/netI 0.0381
_diffrn_reflns_limit_h_max 12
_diffrn_reflns_limit_h_min -12
_diffrn_reflns_limit_k_max 18
_diffrn_reflns_limit_k_min -18
_diffrn_reflns_limit_l_max 32
_diffrn_reflns_limit_l_min -31
_diffrn_reflns_number 36822
_diffrn_reflns_theta_full 26.50
_diffrn_reflns_theta_max 26.50
_diffrn_reflns_theta_min 2.62
_exptl_absorpt_coefficient_mu 5.942
_exptl_crystal_density_diffrn 2.355
_exptl_crystal_density_method 'not measured'
_exptl_crystal_F_000 2432
_refine_diff_density_max 1.822
_refine_diff_density_min -1.867
_refine_diff_density_rms 0.209
_refine_ls_abs_structure_details 'Flack H D (1983), Acta Cryst. A39, 876-881'
_refine_ls_abs_structure_Flack -0.03(7)
_refine_ls_extinction_method none
_refine_ls_goodness_of_fit_ref 1.100
_refine_ls_hydrogen_treatment mixed
_refine_ls_matrix_type full
_refine_ls_number_parameters 323
_refine_ls_number_reflns 7711
_refine_ls_number_restraints 0
_refine_ls_restrained_S_all 1.100
_refine_ls_R_factor_all 0.0809
_refine_ls_R_factor_gt 0.0750
_refine_ls_shift/su_max 0.098
_refine_ls_shift/su_mean 0.007
_refine_ls_structure_factor_coef Fsqd
_refine_ls_weighting_details 'calc w=1/[\s^2^(Fo^2^)+(0.0697P)^2^+45.2935P] where P=(Fo^2^+2Fc^2^)/3'
_refine_ls_weighting_scheme calc
_refine_ls_wR_factor_gt 0.1807
_refine_ls_wR_factor_ref 0.1890
_reflns_number_gt 7223
_reflns_number_total 7711
_reflns_threshold_expression >2sigma(I)
_cod_data_source_file cg201231t_si_001.cif
_cod_data_source_block cd0036
_cod_database_code 4506135

loop_
_symmetry_equiv_pos_as_xyz
'x, y, z'
'-x+1/2, -y, z+1/2'
'-x, y+1/2, -z+1/2'
'x+1/2, -y+1/2, -z'

loop_
_atom_site_label
_atom_site_type_symbol
_atom_site_fract_x
_atom_site_fract_y
_atom_site_fract_z
_atom_site_U_iso_or_equiv
_atom_site_adp_type
_atom_site_occupancy
_atom_site_symmetry_multiplicity
_atom_site_calc_flag
_atom_site_refinement_flags
I1 I 0.1862(2) -0.80424(11) -0.71090(6) 0.1039(6) Uani 1 1 d .
I2 I -0.1811(2) -0.81456(9) -0.71653(6) 0.0931(5) Uani 1 1 d .
I3 I 0.17588(16) -0.58468(8) -0.76735(5) 0.0773(4) Uani 1 1 d .
I4 I -0.19001(18) -0.59255(11) -0.76815(6) 0.0898(4) Uani 1 1 d .
I5 I -1.01136(13) -0.54869(11) -0.30285(5) 0.0841(4) Uani 1 1 d .
I6 I -0.85263(10) -0.53616(6) -0.40250(4) 0.0569(2) Uani 1 1 d .
I7 I -0.68943(14) -0.52595(10) -0.49388(5) 0.0776(3) Uani 1 1 d .
K1 K -0.2867(3) -0.4646(2) -0.56173(11) 0.0457(6) Uani 1 1 d .
O1 O -0.4777(10) -0.4059(8) -0.6384(4) 0.060(3) Uani 1 1 d .
O2 O -0.4753(11) -0.5853(7) -0.6033(4) 0.058(2) Uani 1 1 d .
O3 O -0.0667(10) -0.3682(8) -0.6094(5) 0.064(3) Uani 1 1 d .
O4 O -0.0640(9) -0.5608(8) -0.6070(5) 0.061(3) Uani 1 1 d .
O5 O -0.3363(12) -0.3451(6) -0.4776(4) 0.058(3) Uani 1 1 d .
O6 O -0.2671(12) -0.5229(6) -0.4592(4) 0.060(3) Uani 1 1 d .
N1 N -0.3142(14) -0.2687(8) -0.5833(5) 0.055(3) Uani 1 1 d .
N2 N -0.2521(13) -0.6597(8) -0.5409(6) 0.053(3) Uani 1 1 d .
C1 C -0.013(2) -0.7383(13) -0.7322(8) 0.055(4) Uiso 0.75 1 d P
C2 C 0.005(3) -0.6611(14) -0.7472(8) 0.060(5) Uiso 0.75 1 d P
C1A C 0.084(8) -0.699(5) -0.739(3) 0.066(17) Uiso 0.25 1 d P
C2A C -0.078(9) -0.693(6) -0.739(3) 0.072(19) Uiso 0.25 1 d P
C3 C -0.4021(17) -0.2550(10) -0.6291(8) 0.063(4) Uani 1 1 d .
H3A H -0.3465 -0.2635 -0.6600 0.076 Uiso 1 1 calc R
H3B H -0.4342 -0.1936 -0.6291 0.076 Uiso 1 1 calc R
C4 C -0.5279(16) -0.3173(13) -0.6323(9) 0.078(5) Uani 1 1 d .
H4A H -0.5824 -0.3128 -0.6010 0.094 Uiso 1 1 calc R
H4B H -0.5853 -0.3010 -0.6616 0.094 Uiso 1 1 calc R
C5 C -0.5867(14) -0.4637(11) -0.6477(6) 0.053(3) Uani 1 1 d .
H5A H -0.6319 -0.4474 -0.6799 0.063 Uiso 1 1 calc R
H5B H -0.6535 -0.4590 -0.6199 0.063 Uiso 1 1 calc R
C6 C -0.5349(19) -0.5577(14) -0.6512(7) 0.073(5) Uani 1 1 d .
H6A H -0.6105 -0.5973 -0.6600 0.087 Uiso 1 1 calc R
H6B H -0.4665 -0.5618 -0.6785 0.087 Uiso 1 1 calc R
C7 C -0.4520(17) -0.6787(13) -0.6005(8) 0.075(5) Uani 1 1 d .
H7A H -0.3906 -0.6969 -0.6282 0.090 Uiso 1 1 calc R
H7B H -0.5384 -0.7104 -0.6047 0.090 Uiso 1 1 calc R
C8 C -0.3901(19) -0.7022(10) -0.5497(7) 0.060(4) Uani 1 1 d .
H8A H -0.3802 -0.7667 -0.5476 0.072 Uiso 1 1 calc R
H8B H -0.4522 -0.6837 -0.5223 0.072 Uiso 1 1 calc R
C9 C -0.1793(17) -0.2292(11) -0.5932(7) 0.061(4) Uani 1 1 d .
H9A H -0.1284 -0.2260 -0.5609 0.073 Uiso 1 1 calc R
H9B H -0.1914 -0.1687 -0.6060 0.073 Uiso 1 1 calc R
C10 C -0.099(2) -0.2808(12) -0.6311(7) 0.070(5) Uani 1 1 d .
H10A H -0.1518 -0.2879 -0.6628 0.084 Uiso 1 1 calc R
H10B H -0.0147 -0.2492 -0.6394 0.084 Uiso 1 1 calc R
C11 C 0.0085(17) -0.4265(14) -0.6456(6) 0.076(5) Uani 1 1 d .
H11A H 0.0891 -0.3953 -0.6586 0.091 Uiso 1 1 calc R
H11B H -0.0500 -0.4410 -0.6749 0.091 Uiso 1 1 calc R
C12 C 0.0517(17) -0.5100(14) -0.6192(8) 0.074(5) Uani 1 1 d .
H12A H 0.1121 -0.5441 -0.6418 0.089 Uiso 1 1 calc R
H12B H 0.1020 -0.4956 -0.5878 0.089 Uiso 1 1 calc R
C13 C -0.0236(19) -0.6389(13) -0.5814(11) 0.090(7) Uani 1 1 d .
H13A H 0.0165 -0.6242 -0.5481 0.107 Uiso 1 1 calc R
H13B H 0.0451 -0.6702 -0.6018 0.107 Uiso 1 1 calc R
C14 C -0.149(2) -0.6980(10) -0.5740(8) 0.069(5) Uani 1 1 d .
H14A H -0.1898 -0.7101 -0.6076 0.082 Uiso 1 1 calc R
H14B H -0.1197 -0.7547 -0.5594 0.082 Uiso 1 1 calc R
C15 C -0.3799(19) -0.2287(12) -0.5381(8) 0.068(5) Uani 1 1 d .
H15A H -0.4755 -0.2473 -0.5374 0.082 Uiso 1 1 calc R
H15B H -0.3786 -0.1642 -0.5422 0.082 Uiso 1 1 calc R
C16 C -0.3162(18) -0.2512(9) -0.4872(7) 0.061(4) Uani 1 1 d .
H16A H -0.2186 -0.2375 -0.4878 0.073 Uiso 1 1 calc R
H16B H -0.3588 -0.2163 -0.4598 0.073 Uiso 1 1 calc R
C17 C -0.277(2) -0.3745(11) -0.4309(6) 0.068(5) Uani 1 1 d .
H17A H -0.3068 -0.3363 -0.4027 0.081 Uiso 1 1 calc R
H17B H -0.1774 -0.3710 -0.4333 0.081 Uiso 1 1 calc R
C18 C -0.319(2) -0.4673(12) -0.4205(5) 0.066(4) Uani 1 1 d .
H18A H -0.2833 -0.4861 -0.3871 0.079 Uiso 1 1 calc R
H18B H -0.4183 -0.4714 -0.4196 0.079 Uiso 1 1 calc R
C19 C -0.287(2) -0.6145(12) -0.4471(7) 0.076(5) Uani 1 1 d .
H19A H -0.3843 -0.6287 -0.4484 0.091 Uiso 1 1 calc R
H19B H -0.2541 -0.6263 -0.4123 0.091 Uiso 1 1 calc R
C20 C -0.2104(19) -0.6727(10) -0.4849(7) 0.067(4) Uani 1 1 d .
H20A H -0.2252 -0.7348 -0.4756 0.080 Uiso 1 1 calc R
H20B H -0.1127 -0.6606 -0.4817 0.080 Uiso 1 1 calc R

loop_
_atom_site_aniso_label
_atom_site_aniso_U_11
_atom_site_aniso_U_22
_atom_site_aniso_U_33
_atom_site_aniso_U_23
_atom_site_aniso_U_13
_atom_site_aniso_U_12
I1 0.1514(15) 0.0962(10) 0.0640(8) 0.0014(7) -0.0225(9) 0.0516(11)
I2 0.1384(13) 0.0625(7) 0.0785(8) -0.0108(6) 0.0349(9) -0.0339(8)
I3 0.1028(9) 0.0610(6) 0.0681(7) -0.0028(5) 0.0113(7) -0.0239(6)
I4 0.1042(10) 0.0962(9) 0.0689(8) -0.0030(7) -0.0063(8) 0.0337(8)
I5 0.0617(6) 0.1137(10) 0.0768(8) 0.0008(7) 0.0083(6) 0.0050(8)
I6 0.0604(5) 0.0428(4) 0.0675(6) -0.0032(4) -0.0130(5) 0.0025(4)
I7 0.0785(7) 0.0897(8) 0.0646(7) -0.0022(6) -0.0006(6) 0.0054(7)
K1 0.0483(14) 0.0447(14) 0.0442(14) -0.0019(12) -0.0011(11) -0.0034(13)
O1 0.037(5) 0.085(7) 0.059(6) 0.005(5) -0.007(4) -0.002(5)
O2 0.062(6) 0.052(5) 0.060(6) -0.021(5) -0.016(5) 0.001(5)
O3 0.045(5) 0.076(7) 0.071(7) 0.005(6) 0.023(5) 0.001(5)
O4 0.034(4) 0.079(7) 0.069(7) -0.003(6) 0.003(5) 0.007(5)
O5 0.069(7) 0.041(5) 0.063(6) -0.003(4) -0.011(5) -0.010(5)
O6 0.094(8) 0.038(5) 0.049(5) 0.001(4) 0.012(5) -0.001(5)
N1 0.063(7) 0.045(6) 0.056(7) 0.001(5) -0.004(6) -0.001(6)
N2 0.051(6) 0.039(6) 0.068(8) -0.008(5) 0.005(6) -0.004(5)
C3 0.055(9) 0.047(8) 0.087(12) 0.031(8) -0.015(8) -0.015(7)
C4 0.039(8) 0.081(12) 0.115(16) -0.002(11) -0.017(9) 0.015(8)
C5 0.040(6) 0.067(9) 0.050(8) 0.007(7) -0.006(6) -0.006(7)
C6 0.067(10) 0.098(14) 0.054(9) -0.004(9) -0.015(8) -0.016(9)
C7 0.053(9) 0.085(12) 0.087(13) -0.036(11) -0.001(9) -0.024(8)
C8 0.080(11) 0.040(7) 0.061(9) 0.006(7) 0.013(8) -0.010(7)
C9 0.065(9) 0.059(8) 0.059(9) 0.018(7) 0.007(8) -0.002(7)
C10 0.093(13) 0.065(10) 0.052(9) 0.029(8) -0.013(9) -0.015(9)
C11 0.041(8) 0.131(16) 0.056(9) -0.006(9) 0.017(7) 0.001(10)
C12 0.050(8) 0.102(15) 0.070(11) 0.013(10) 0.004(7) 0.016(9)
C13 0.056(10) 0.071(11) 0.14(2) 0.003(12) 0.027(12) 0.001(9)
C14 0.086(12) 0.037(7) 0.083(12) -0.012(7) 0.013(10) 0.010(8)
C15 0.066(10) 0.057(9) 0.081(12) 0.020(9) 0.002(9) 0.013(8)
C16 0.066(9) 0.035(6) 0.082(11) -0.023(7) -0.001(8) 0.004(6)
C17 0.109(14) 0.053(8) 0.041(8) -0.011(6) -0.017(8) -0.013(9)
C18 0.095(12) 0.071(9) 0.032(6) -0.007(7) 0.002(7) -0.007(10)
C19 0.109(15) 0.057(9) 0.061(10) 0.022(8) -0.014(10) -0.011(10)
C20 0.079(11) 0.032(7) 0.090(12) 0.011(7) -0.005(9) 0.001(7)

loop_
_atom_type_symbol
_atom_type_description
_atom_type_scat_dispersion_real
_atom_type_scat_dispersion_imag
_atom_type_scat_source
C C 0.0033 0.0016 'International Tables Vol C Tables 4.2.6.8 and 6.1.1.4'
H H 0.0000 0.0000 'International Tables Vol C Tables 4.2.6.8 and 6.1.1.4'
N N 0.0061 0.0033 'International Tables Vol C Tables 4.2.6.8 and 6.1.1.4'
O O 0.0106 0.0060 'International Tables Vol C Tables 4.2.6.8 and 6.1.1.4'
K K 0.2009 0.2494 'International Tables Vol C Tables 4.2.6.8 and 6.1.1.4'
I I -0.4742 1.8119 'International Tables Vol C Tables 4.2.6.8 and 6.1.1.4'

loop_
_geom_angle_atom_site_label_1
_geom_angle_atom_site_label_2
_geom_angle_atom_site_label_3
_geom_angle
_geom_angle_site_symmetry_1
_geom_angle_site_symmetry_3
C1A I1 C1 30(2) . .
C1A I1 C2 7(2) . .
C1 I1 C2 23.0(7) . .
C1A I1 I2 62(2) . .
C1 I1 I2 31.4(5) . .
C2 I1 I2 54.4(5) . .
C1A I1 I3 28(2) . .
C1 I1 I3 58.3(5) . .
C2 I1 I3 35.4(5) . .
I2 I1 I3 89.72(5) . .
C1A I1 I5 154(2) . 4_634
C1 I1 I5 167.0(5) . 4_634
C2 I1 I5 161.2(5) . 4_634
I2 I1 I5 140.68(7) . 4_634
I3 I1 I5 127.33(7) . 4_634
C1 I2 C2A 26(2) . .
C1 I2 C2 16.8(8) . .
C2A I2 C2 9(2) . .
C1 I2 I1 35.1(6) . .
C2A I2 I1 61(2) . .
C2 I2 I1 51.8(5) . .
C1 I2 I4 54.9(6) . .
C2A I2 I4 29(2) . .
C2 I2 I4 38.1(5) . .
I1 I2 I4 89.95(5) . .
C1 I2 I5 175.4(6) . 4_534
C2A I2 I5 151(2) . 4_534
C2 I2 I5 159.6(5) . 4_534
I1 I2 I5 148.46(6) . 4_534
I4 I2 I5 121.52(6) . 4_534
C1 I2 I3 121.9(6) . 3_543
C2A I2 I3 144(2) . 3_543
C2 I2 I3 136.1(4) . 3_543
I1 I2 I3 91.98(5) . 3_543
I4 I2 I3 152.26(5) . 3_543
I5 I2 I3 59.58(4) 4_534 3_543
C1A I3 C2 27(2) . .
C1A I3 C1 11(2) . .
C2 I3 C1 16.4(8) . .
C1A I3 C2A 29(3) . .
C2 I3 C2A 1.3(18) . .
C1 I3 C2A 17.7(15) . .
C1A I3 I4 63(2) . .
C2 I3 I4 35.5(6) . .
C1 I3 I4 51.8(4) . .
C2A I3 I4 34.2(16) . .
C1A I3 I1 27(2) . .
C2 I3 I1 54.5(6) . .
C1 I3 I1 38.3(4) . .
C2A I3 I1 55.8(16) . .
I4 I3 I1 90.00(5) . .
C1A I3 I5 150(2) . 2_444
C2 I3 I5 176.9(7) . 2_444
C1 I3 I5 160.5(4) . 2_444
C2A I3 I5 178.2(16) . 2_444
I4 I3 I5 147.61(6) . 2_444
I1 I3 I5 122.35(6) . 2_444
C1A I3 I2 150(2) . 3_553
C2 I3 I2 125.6(6) . 3_553
C1 I3 I2 141.3(4) . 3_553
C2A I3 I2 124.3(16) . 3_553
I4 I3 I2 92.57(5) . 3_553
I1 I3 I2 161.81(5) . 3_553
I5 I3 I2 57.37(4) 2_444 3_553
C2A I4 C2 26(2) . .
C2A I4 C1 4(2) . .
C2 I4 C1 22.8(7) . .
C2A I4 I3 59(2) . .
C2 I4 I3 33.0(6) . .
C1 I4 I3 55.7(4) . .
C2A I4 I2 32(2) . .
C2 I4 I2 57.4(6) . .
C1 I4 I2 34.6(4) . .
I3 I4 I2 90.25(5) . .
C2A I4 I5 161(2) . 2_344
C2 I4 I5 172.6(6) . 2_344
C1 I4 I5 164.3(4) . 2_344
I3 I4 I5 140.04(6) . 2_344
I2 I4 I5 129.71(6) . 2_344
I6 I5 I1 121.91(5) . 4_334
I6 I5 I4 125.05(5) . 2_345
I1 I5 I4 72.08(5) 4_334 2_345
I6 I5 I2 73.49(4) . 4_434
I1 I5 I2 109.61(6) 4_334 4_434
I4 I5 I2 158.21(5) 2_345 4_434
I6 I5 I3 75.06(4) . 2_445
I1 I5 I3 160.26(5) 4_334 2_445
I4 I5 I3 107.71(5) 2_345 2_445
I2 I5 I3 63.04(4) 4_434 2_445
I7 I6 I5 177.00(5) . .
I6 I7 K1 147.09(6) . .
O2 K1 O6 102.0(3) . .
O2 K1 O4 90.8(3) . .
O6 K1 O4 100.3(3) . .
O2 K1 O1 60.3(3) . .
O6 K1 O1 143.0(3) . .
O4 K1 O1 111.4(3) . .
O2 K1 O3 130.8(4) . .
O6 K1 O3 121.0(4) . .
O4 K1 O3 60.7(3) . .
O1 K1 O3 91.9(3) . .
O2 K1 O5 126.0(3) . .
O6 K1 O5 59.1(3) . .
O4 K1 O5 139.2(3) . .
O1 K1 O5 103.0(3) . .
O3 K1 O5 98.0(3) . .
O2 K1 N2 60.7(3) . .
O6 K1 N2 61.1(3) . .
O4 K1 N2 59.7(4) . .
O1 K1 N2 119.9(4) . .
O3 K1 N2 119.1(3) . .
O5 K1 N2 119.6(3) . .
O2 K1 N1 120.2(3) . .
O6 K1 N1 119.2(3) . .
O4 K1 N1 119.1(4) . .
O1 K1 N1 60.8(4) . .
O3 K1 N1 59.5(4) . .
O5 K1 N1 60.9(3) . .
N2 K1 N1 178.6(4) . .
O2 K1 I7 55.3(2) . .
O6 K1 I7 67.5(3) . .
O4 K1 I7 137.4(3) . .
O1 K1 I7 76.2(2) . .
O3 K1 I7 161.0(3) . .
O5 K1 I7 71.1(2) . .
N2 K1 I7 79.9(2) . .
N1 K1 I7 101.5(3) . .
C5 O1 C4 109.8(11) . .
C5 O1 K1 115.2(9) . .
C4 O1 K1 115.7(10) . .
C6 O2 C7 113.3(13) . .
C6 O2 K1 114.4(10) . .
C7 O2 K1 120.9(9) . .
C10 O3 C11 113.3(13) . .
C10 O3 K1 117.2(10) . .
C11 O3 K1 110.2(10) . .
C12 O4 C13 109.6(12) . .
C12 O4 K1 115.6(10) . .
C13 O4 K1 116.3(11) . .
C17 O5 C16 113.3(12) . .
C17 O5 K1 112.8(9) . .
C16 O5 K1 117.3(9) . .
C18 O6 C19 111.7(13) . .
C18 O6 K1 117.9(9) . .
C19 O6 K1 120.1(10) . .
C9 N1 C15 111.5(13) . .
C9 N1 C3 108.9(12) . .
C15 N1 C3 109.4(13) . .
C9 N1 K1 110.3(9) . .
C15 N1 K1 107.0(9) . .
C3 N1 K1 109.7(9) . .
C14 N2 C8 111.3(13) . .
C14 N2 C20 109.3(14) . .
C8 N2 C20 109.3(12) . .
C14 N2 K1 111.2(9) . .
C8 N2 K1 106.6(9) . .
C20 N2 K1 109.1(8) . .
C2A C1 C1A 99(6) . .
C2A C1 C2 50(5) . .
C1A C1 C2 49(4) . .
C2A C1 I2 85(5) . .
C1A C1 I2 176(4) . .
C2 C1 I2 134.7(19) . .
C2A C1 I1 160(6) . .
C1A C1 I1 63(4) . .
C2 C1 I1 111.5(18) . .
I2 C1 I1 113.5(9) . .
C2A C1 I4 9(5) . .
C1A C1 I4 93(4) . .
C2 C1 I4 44.4(14) . .
I2 C1 I4 90.5(8) . .
I1 C1 I4 155.9(9) . .
C2A C1 I3 79(5) . .
C1A C1 I3 21(4) . .
C2 C1 I3 28.6(14) . .
I2 C1 I3 163.1(10) . .
I1 C1 I3 83.4(7) . .
I4 C1 I3 72.6(5) . .
C2A C2 C1A 109(6) . .
C2A C2 C1 49(5) . .
C1A C2 C1 60(5) . .
C2A C2 I3 176(6) . .
C1A C2 I3 75(5) . .
C1 C2 I3 135(2) . .
C2A C2 I4 64(5) . .
C1A C2 I4 172(5) . .
C1 C2 I4 112.8(19) . .
I3 C2 I4 111.5(10) . .
C2A C2 I1 94(5) . .
C1A C2 I1 15(5) . .
C1 C2 I1 45.4(14) . .
I3 C2 I1 90.1(9) . .
I4 C2 I1 158.3(11) . .
C2A C2 I2 21(5) . .
C1A C2 I2 89(5) . .
C1 C2 I2 28.5(13) . .
I3 C2 I2 163.3(11) . .
I4 C2 I2 84.5(8) . .
I1 C2 I2 73.8(5) . .
C2 C1A C1 71(5) . .
C2 C1A C2A 35(4) . .
C1 C1A C2A 36(4) . .
C2 C1A I1 157(7) . .
C1 C1A I1 87(4) . .
C2A C1A I1 123(6) . .
C2 C1A I3 78(5) . .
C1 C1A I3 148(6) . .
C2A C1A I3 113(5) . .
I1 C1A I3 125(4) . .
C1 C2A C2 81(7) . .
C1 C2A C1A 45(5) . .
C2 C2A C1A 36(4) . .
C1 C2A I4 167(8) . .
C2 C2A I4 90(6) . .
C1A C2A I4 126(6) . .
C1 C2A I2 70(5) . .
C2 C2A I2 150(7) . .
C1A C2A I2 114(6) . .
I4 C2A I2 119(4) . .
C1 C2A I3 84(5) . .
C2 C2A I3 3(4) . .
C1A C2A I3 39(4) . .
I4 C2A I3 87(3) . .
I2 C2A I3 153(4) . .
N1 C3 C4 114.8(14) . .
O1 C4 C3 107.4(13) . .
O1 C5 C6 109.8(12) . .
O2 C6 C5 110.9(14) . .
O2 C7 C8 110.1(13) . .
C7 C8 N2 113.4(13) . .
N1 C9 C10 112.3(14) . .
O3 C10 C9 109.3(13) . .
O3 C11 C12 110.4(14) . .
O4 C12 C11 109.5(13) . .
O4 C13 C14 108.7(16) . .
N2 C14 C13 113.8(14) . .
N1 C15 C16 115.5(13) . .
O5 C16 C15 108.4(13) . .
O5 C17 C18 109.8(13) . .
O6 C18 C17 109.5(13) . .
O6 C19 C20 110.4(15) . .
C19 C20 N2 114.4(13) . .

loop_
_geom_bond_atom_site_label_1
_geom_bond_atom_site_label_2
_geom_bond_distance
_geom_bond_site_symmetry_2
I1 C1A 2.00(8) .
I1 C1 2.24(2) .
I1 C2 2.93(2) .
I1 I2 3.574(3) .
I1 I3 3.592(2) .
I1 I5 3.686(2) 4_634
I2 C1 2.03(2) .
I2 C2A 2.16(8) .
I2 C2 3.03(2) .
I2 I4 3.577(2) .
I2 I5 3.836(2) 4_534
I2 I3 4.0601(18) 3_543
I3 C1A 2.06(7) .
I3 C2 2.08(2) .
I3 C1 3.08(2) .
I3 C2A 3.04(9) .
I3 I4 3.555(2) .
I3 I5 3.928(2) 2_444
I3 I2 4.0601(18) 3_553
I4 C2A 2.00(8) .
I4 C2 2.22(3) .
I4 C1 2.93(2) .
I4 I5 3.698(2) 2_344
I5 I6 3.0034(17) .
I5 I1 3.686(2) 4_334
I5 I4 3.698(2) 2_345
I5 I2 3.836(2) 4_434
I5 I3 3.928(2) 2_445
I6 I7 2.8451(17) .
I7 K1 4.382(3) .
K1 O2 2.787(10) .
K1 O6 2.791(11) .
K1 O4 2.847(10) .
K1 O1 2.851(10) .
K1 O3 2.856(11) .
K1 O5 2.851(11) .
K1 N2 2.985(13) .
K1 N1 2.994(12) .
O1 C5 1.387(17) .
O1 C4 1.42(2) .
O2 C6 1.42(2) .
O2 C7 1.42(2) .
O3 C10 1.456(19) .
O3 C11 1.47(2) .
O4 C12 1.39(2) .
O4 C13 1.40(2) .
O5 C17 1.406(19) .
O5 C16 1.439(18) .
O6 C18 1.392(18) .
O6 C19 1.418(19) .
N1 C9 1.46(2) .
N1 C15 1.46(2) .
N1 C3 1.47(2) .
N2 C14 1.43(2) .
N2 C8 1.50(2) .
N2 C20 1.51(2) .
C1 C2A 0.94(8) .
C1 C1A 1.13(8) .
C1 C2 1.23(3) .
C2 C2A 0.96(8) .
C2 C1A 0.98(7) .
C1A C2A 1.58(10) .
C3 C4 1.54(2) .
C5 C6 1.50(3) .
C7 C8 1.48(3) .
C9 C10 1.47(3) .
C11 C12 1.48(3) .
C13 C14 1.52(3) .
C15 C16 1.49(2) .
C17 C18 1.47(2) .
C19 C20 1.50(3) .
